data_2215418
loop_
_publ_author_name
'Fang, Rui-Qin'
'Li, Huan-Qiu'
'Shi, Lei'
'Xiao, Zhu-Ping'
'Zhu, Hai-Liang'

_publ_section_title
;
 <i>N</i>-[Methoxy(4-nitrophenyl)methyl]pyridin-2-amine
;
_journal_coeditor_code CI2453
_journal_issue 10
_journal_name_full 'Acta Crystallographica Section E'
_journal_page_first o3975
_journal_page_last o3975
_journal_paper_doi 10.1107/S160053680704247X
_journal_volume 63
_journal_year 2007
_chemical_formula_iupac 'C13 H13 N3 O3'
_chemical_formula_moiety 'C13 H13 N3 O3'
_chemical_formula_sum 'C13 H13 N3 O3'
_chemical_formula_weight 259.26
_chemical_name_systematic
;
<i>N</i>-[Methoxy(4-nitrophenyl)methyl]pyridin-2-amine
;
_space_group_IT_number 14
_symmetry_cell_setting monoclinic
_symmetry_space_group_name_Hall '-P 2ybc'
_symmetry_space_group_name_H-M 'P 1 21/c 1'
_atom_sites_solution_hydrogens geom
_atom_sites_solution_primary direct
_atom_sites_solution_secondary difmap
_audit_creation_method SHELXL-97
_cell_angle_alpha 90.00
_cell_angle_beta 110.70(3)
_cell_angle_gamma 90.00
_cell_formula_units_Z 4
_cell_length_a 10.661(2)
_cell_length_b 14.153(3)
_cell_length_c 9.0410(18)
_cell_measurement_reflns_used 1247
_cell_measurement_temperature 293(2)
_cell_measurement_theta_max 24.26
_cell_measurement_theta_min 2.83
_cell_volume 1276.1(5)
_computing_cell_refinement 'SAINT (Bruker, 1998)'
_computing_data_collection 'SMART (Bruker, 1998)'
_computing_data_reduction SAINT
_computing_molecular_graphics 'SHELXTL (Sheldrick, 1997b)'
_computing_publication_material SHELXL97
_computing_structure_refinement 'SHELXL97 (Sheldrick, 1997a)'
_computing_structure_solution 'SHELXS97 (Sheldrick, 1997a)'
_diffrn_ambient_temperature 293(2)
_diffrn_measured_fraction_theta_full 1.000
_diffrn_measured_fraction_theta_max 1.000
_diffrn_measurement_device_type 'Bruker SMART CCD area-detector'
_diffrn_measurement_method '\f and \w'
_diffrn_radiation_monochromator graphite
_diffrn_radiation_source 'fine-focus sealed tube'
_diffrn_radiation_type MoK\a
_diffrn_radiation_wavelength 0.71073
_diffrn_reflns_av_R_equivalents 0.0263
_diffrn_reflns_av_sigmaI/netI 0.0501
_diffrn_reflns_limit_h_max 12
_diffrn_reflns_limit_h_min -13
_diffrn_reflns_limit_k_max 0
_diffrn_reflns_limit_k_min -17
_diffrn_reflns_limit_l_max 11
_diffrn_reflns_limit_l_min 0
_diffrn_reflns_number 2666
_diffrn_reflns_theta_full 25.95
_diffrn_reflns_theta_max 25.95
_diffrn_reflns_theta_min 2.04
_diffrn_standards_number 0
_exptl_absorpt_coefficient_mu 0.098
_exptl_absorpt_correction_T_max 0.9787
_exptl_absorpt_correction_T_min 0.9692
_exptl_absorpt_correction_type multi-scan
_exptl_absorpt_process_details '(SADABS; Bruker, 1998)'
_exptl_crystal_colour Yellow
_exptl_crystal_density_diffrn 1.349
_exptl_crystal_density_method 'not measured'
_exptl_crystal_description Block
_exptl_crystal_F_000 544
_exptl_crystal_size_max 0.32
_exptl_crystal_size_mid 0.26
_exptl_crystal_size_min 0.22
_refine_diff_density_max 0.213
_refine_diff_density_min -0.193
_refine_ls_extinction_coef 0.035(4)
_refine_ls_extinction_expression Fc^*^=kFc[1+0.001xFc^2^\l^3^/sin(2\q)]^-1/4^
_refine_ls_extinction_method 'SHELXL97 (Sheldrick, 1997a)'
_refine_ls_goodness_of_fit_ref 1.013
_refine_ls_hydrogen_treatment mixed
_refine_ls_matrix_type full
_refine_ls_number_parameters 214
_refine_ls_number_reflns 2500
_refine_ls_number_restraints 0
_refine_ls_restrained_S_all 1.013
_refine_ls_R_factor_all 0.0889
_refine_ls_R_factor_gt 0.0500
_refine_ls_shift/su_max 0.001
_refine_ls_shift/su_mean 0.000
_refine_ls_structure_factor_coef Fsqd
_refine_ls_weighting_details 'calc w=1/[\s^2^(Fo^2^)+(0.0583P)^2^+0.2385P] where P=(Fo^2^+2Fc^2^)/3'
_refine_ls_weighting_scheme calc
_refine_ls_wR_factor_gt 0.1107
_refine_ls_wR_factor_ref 0.1308
_reflns_number_gt 1642
_reflns_number_total 2500
_reflns_threshold_expression I>2\s(I)
_cod_data_source_file ci2453.cif
_cod_data_source_block I
_cod_depositor_comments
;
The following automatic conversions were performed:
'_symmetry_cell_setting' value 'Monoclinic' changed to 'monoclinic'
according to '/home/saulius/struct/CIF-dictionaries/cif_core.dic'
dictionary named 'cif_core.dic' version 2.4.1 from 2010-06-29.

Automatic conversion script
Id: cif_fix_enum 1527 2010-12-29 10:47:43Z saulius 

The following automatic conversions were performed:

'_symmetry_cell_setting' value 'Monoclinic' changed to 'monoclinic'
according to /home/saulius/struct/CIF-dictionaries/cif_core.dic
dictionary named 'cif_core.dic' version 2.4.1 from 2010-06-29.

Automatic conversion script
Id: cif_fix_values 1715 2011-07-08 13:25:40Z adriana 
;
_cod_original_sg_symbol_H-M 'P 21/c'
_cod_database_code 2215418
_cod_database_fobs_code 2215418

loop_
_symmetry_equiv_pos_as_xyz
'x, y, z'
'-x, y+1/2, -z+1/2'
'-x, -y, -z'
'x, -y-1/2, z-1/2'

loop_
_atom_site_type_symbol
_atom_site_label
_atom_site_fract_x
_atom_site_fract_y
_atom_site_fract_z
_atom_site_U_iso_or_equiv
_atom_site_adp_type
_atom_site_calc_flag
_atom_site_refinement_flags
_atom_site_occupancy
C C1 0.3678(2) 0.36268(17) 0.0210(3) 0.0376(6) Uani d . 1
C C2 0.3718(3) 0.2834(2) 0.1096(3) 0.0531(7) Uani d . 1
C C3 0.2638(2) 0.2654(2) 0.1565(3) 0.0508(7) Uani d . 1
C C4 0.1559(2) 0.32650(16) 0.1176(2) 0.0342(5) Uani d . 1
C C5 0.1559(2) 0.40548(17) 0.0287(3) 0.0435(6) Uani d . 1
C C6 0.2621(3) 0.42391(18) -0.0214(3) 0.0433(6) Uani d . 1
C C7 0.0357(2) 0.30320(17) 0.1656(3) 0.0362(5) Uani d . 1
C C8 0.0389(3) 0.4362(2) 0.3262(3) 0.0673(9) Uani d . 1
H H8A 0.0500 0.3967 0.4163 0.101 Uiso calc R 1
H H8B -0.0103 0.4919 0.3325 0.101 Uiso calc R 1
H H8C 0.1254 0.4540 0.3248 0.101 Uiso calc R 1
C C9 -0.1545(2) 0.19259(15) 0.0689(2) 0.0324(5) Uani d . 1
C C10 -0.2478(3) 0.14749(18) -0.0610(3) 0.0447(6) Uani d . 1
C C11 -0.3474(3) 0.0958(2) -0.0389(3) 0.0564(7) Uani d . 1
C C12 -0.3525(3) 0.0876(2) 0.1113(3) 0.0541(7) Uani d . 1
C C13 -0.2556(3) 0.13170(18) 0.2326(3) 0.0451(6) Uani d . 1
N N1 0.4801(2) 0.38099(16) -0.0347(2) 0.0476(5) Uani d . 1
N N2 -0.05330(18) 0.24491(14) 0.0468(2) 0.0369(5) Uani d . 1
N N3 -0.15594(18) 0.18427(13) 0.2155(2) 0.0356(5) Uani d . 1
O O1 0.58639(19) 0.34165(17) 0.0330(3) 0.0787(7) Uani d . 1
O O2 0.46018(19) 0.43389(14) -0.1466(2) 0.0627(6) Uani d . 1
O O3 -0.03278(16) 0.38568(12) 0.1852(2) 0.0482(5) Uani d . 1
H H7 0.068(2) 0.2671(15) 0.266(3) 0.034(6) Uiso d . 1
H H10 -0.243(2) 0.1564(16) -0.163(3) 0.044(7) Uiso d . 1
H H2B -0.070(2) 0.2629(16) -0.050(3) 0.039(6) Uiso d . 1
H H3 0.264(3) 0.2062(19) 0.215(3) 0.064(8) Uiso d . 1
H H6 0.264(2) 0.4794(18) -0.076(3) 0.048(7) Uiso d . 1
H H13 -0.252(2) 0.1257(17) 0.340(3) 0.052(7) Uiso d . 1
H H5 0.083(3) 0.4520(19) 0.002(3) 0.059(7) Uiso d . 1
H H2A 0.445(3) 0.241(2) 0.134(3) 0.065(8) Uiso d . 1
H H12 -0.414(3) 0.0485(18) 0.136(3) 0.058(8) Uiso d . 1
H H11 -0.416(3) 0.068(2) -0.128(3) 0.065(8) Uiso d . 1

loop_
_atom_site_aniso_label
_atom_site_aniso_U_11
_atom_site_aniso_U_22
_atom_site_aniso_U_33
_atom_site_aniso_U_12
_atom_site_aniso_U_13
_atom_site_aniso_U_23
C1 0.0312(12) 0.0492(14) 0.0359(12) -0.0057(11) 0.0162(10) -0.0033(11)
C2 0.0367(14) 0.0679(18) 0.0582(17) 0.0125(13) 0.0209(13) 0.0209(14)
C3 0.0428(14) 0.0571(17) 0.0552(16) 0.0074(13) 0.0208(12) 0.0252(14)
C4 0.0319(12) 0.0423(13) 0.0304(11) -0.0046(10) 0.0136(9) -0.0001(10)
C5 0.0421(14) 0.0415(14) 0.0549(15) 0.0058(12) 0.0269(12) 0.0051(12)
C6 0.0481(15) 0.0390(14) 0.0527(15) -0.0023(12) 0.0300(12) 0.0075(12)
C7 0.0344(12) 0.0442(13) 0.0325(12) -0.0034(10) 0.0151(10) 0.0004(11)
C8 0.093(2) 0.0586(18) 0.0662(18) -0.0221(17) 0.0483(17) -0.0214(15)
C9 0.0317(11) 0.0351(12) 0.0354(12) 0.0009(10) 0.0179(10) -0.0010(10)
C10 0.0496(15) 0.0520(16) 0.0355(13) -0.0111(12) 0.0187(11) -0.0040(12)
C11 0.0526(16) 0.0654(18) 0.0520(16) -0.0245(15) 0.0195(14) -0.0117(14)
C12 0.0523(16) 0.0569(17) 0.0637(18) -0.0216(14) 0.0335(14) -0.0058(14)
C13 0.0521(15) 0.0475(15) 0.0482(15) -0.0039(12) 0.0331(13) 0.0000(12)
N1 0.0423(12) 0.0576(13) 0.0507(13) -0.0080(11) 0.0261(11) -0.0066(11)
N2 0.0385(11) 0.0483(12) 0.0281(10) -0.0092(9) 0.0168(8) -0.0003(9)
N3 0.0375(10) 0.0406(11) 0.0343(10) -0.0017(9) 0.0196(8) -0.0007(8)
O1 0.0417(11) 0.1060(17) 0.0993(17) 0.0114(12) 0.0382(11) 0.0213(14)
O2 0.0643(13) 0.0778(13) 0.0610(12) -0.0083(10) 0.0406(10) 0.0097(11)
O3 0.0494(10) 0.0494(10) 0.0541(10) -0.0037(8) 0.0285(9) -0.0097(8)

loop_
_atom_type_symbol
_atom_type_description
_atom_type_scat_dispersion_real
_atom_type_scat_dispersion_imag
_atom_type_scat_source
C C 0.0033 0.0016 'International Tables Vol C Tables 4.2.6.8 and 6.1.1.4'
H H 0.0000 0.0000 'International Tables Vol C Tables 4.2.6.8 and 6.1.1.4'
N N 0.0061 0.0033 'International Tables Vol C Tables 4.2.6.8 and 6.1.1.4'
O O 0.0106 0.0060 'International Tables Vol C Tables 4.2.6.8 and 6.1.1.4'

loop_
_geom_angle_atom_site_label_1
_geom_angle_atom_site_label_2
_geom_angle_atom_site_label_3
_geom_angle
C6 C1 C2 122.4(2)
C6 C1 N1 118.8(2)
C2 C1 N1 118.8(2)
C1 C2 C3 118.2(2)
C1 C2 H2A 120.3(17)
C3 C2 H2A 121.5(17)
C4 C3 C2 121.0(2)
C4 C3 H3 120.7(15)
C2 C3 H3 118.3(15)
C5 C4 C3 119.0(2)
C5 C4 C7 120.9(2)
C3 C4 C7 120.0(2)
C4 C5 C6 120.8(2)
C4 C5 H5 121.6(15)
C6 C5 H5 117.6(15)
C1 C6 C5 118.5(2)
C1 C6 H6 120.8(15)
C5 C6 H6 120.5(15)
N2 C7 O3 109.65(18)
N2 C7 C4 108.29(17)
O3 C7 C4 112.19(18)
N2 C7 H7 108.5(12)
O3 C7 H7 109.9(12)
C4 C7 H7 108.2(12)
O3 C8 H8A 109.5
O3 C8 H8B 109.5
H8A C8 H8B 109.5
O3 C8 H8C 109.5
H8A C8 H8C 109.5
H8B C8 H8C 109.5
N3 C9 N2 118.30(19)
N3 C9 C10 122.6(2)
N2 C9 C10 119.01(19)
C11 C10 C9 118.9(2)
C11 C10 H10 121.9(15)
C9 C10 H10 119.1(14)
C10 C11 C12 119.5(3)
C10 C11 H11 120.0(16)
C12 C11 H11 120.4(16)
C13 C12 C11 118.0(2)
C13 C12 H12 118.2(16)
C11 C12 H12 123.5(16)
N3 C13 C12 124.3(2)
N3 C13 H13 114.4(15)
C12 C13 H13 121.3(15)
O2 N1 O1 124.0(2)
O2 N1 C1 117.9(2)
O1 N1 C1 118.2(2)
C9 N2 C7 123.40(18)
C9 N2 H2B 114.1(15)
C7 N2 H2B 116.0(15)
C9 N3 C13 116.6(2)
C7 O3 C8 112.76(19)

loop_
_geom_bond_atom_site_label_1
_geom_bond_atom_site_label_2
_geom_bond_distance
C1 C6 1.365(3)
C1 C2 1.371(3)
C1 N1 1.476(3)
C2 C3 1.384(4)
C2 H2A 0.94(3)
C3 C4 1.381(3)
C3 H3 0.99(3)
C4 C5 1.377(3)
C4 C7 1.528(3)
C5 C6 1.385(3)
C5 H5 0.98(3)
C6 H6 0.93(3)
C7 N2 1.419(3)
C7 O3 1.421(3)
C7 H7 0.99(2)
C8 O3 1.426(3)
C8 H8A 0.96
C8 H8B 0.96
C8 H8C 0.96
C9 N3 1.337(3)
C9 N2 1.380(3)
C9 C10 1.396(3)
C10 C11 1.361(3)
C10 H10 0.95(2)
C11 C12 1.383(4)
C11 H11 0.96(3)
C12 C13 1.363(4)
C12 H12 0.94(3)
C13 N3 1.350(3)
C13 H13 0.96(3)
N1 O2 1.215(3)
N1 O1 1.216(3)
N2 H2B 0.87(2)

loop_
_geom_hbond_atom_site_label_D
_geom_hbond_atom_site_label_H
_geom_hbond_atom_site_label_A
_geom_hbond_site_symmetry_A
_geom_hbond_distance_DH
_geom_hbond_distance_HA
_geom_hbond_distance_DA
_geom_hbond_angle_DHA
N2 H2B N3 4_565 0.87(2) 2.13(2) 2.976(3) 167(2)

loop_
_geom_torsion_atom_site_label_1
_geom_torsion_atom_site_label_2
_geom_torsion_atom_site_label_3
_geom_torsion_atom_site_label_4
_geom_torsion
C6 C1 C2 C3 0.3(4)
N1 C1 C2 C3 -177.8(2)
C1 C2 C3 C4 -1.1(4)
C2 C3 C4 C5 1.0(4)
C2 C3 C4 C7 177.8(2)
C3 C4 C5 C6 0.0(4)
C7 C4 C5 C6 -176.7(2)
C2 C1 C6 C5 0.7(4)
N1 C1 C6 C5 178.8(2)
C4 C5 C6 C1 -0.9(4)
C5 C4 C7 N2 90.5(3)
C3 C4 C7 N2 -86.2(3)
C5 C4 C7 O3 -30.7(3)
C3 C4 C7 O3 152.6(2)
N3 C9 C10 C11 2.5(4)
N2 C9 C10 C11 179.9(2)
C9 C10 C11 C12 -1.2(4)
C10 C11 C12 C13 -0.6(4)
C11 C12 C13 N3 1.2(4)
C6 C1 N1 O2 -18.6(3)
C2 C1 N1 O2 159.5(2)
C6 C1 N1 O1 162.1(2)
C2 C1 N1 O1 -19.8(3)
N3 C9 N2 C7 -11.0(3)
C10 C9 N2 C7 171.5(2)
O3 C7 N2 C9 -73.4(3)
C4 C7 N2 C9 163.9(2)
N2 C9 N3 C13 -179.29(19)
C10 C9 N3 C13 -1.9(3)
C12 C13 N3 C9 0.0(4)
N2 C7 O3 C8 165.83(19)
C4 C7 O3 C8 -73.8(2)
